data_7205093
loop_
_publ_author_name
'Henry, Natacha'
'Costenoble, Sylvain'
'Lagren\'ee, Michel'
'Loiseau, Thierry'
'Abraham, Francis'

_publ_section_title
;
 Lanthanide-based 0D and 2D molecular assemblies with the
 pyridazine-3,6-dicarboxylate linker
;
_journal_issue 1
_journal_name_full CrystEngComm
_journal_page_first 251
_journal_paper_doi 10.1039/c0ce00013b
_journal_volume 13
_journal_year 2011
_chemical_formula_moiety
;
'2(Er 3+). 3(C6 N2 O4 H2 2-). 6(H2 O); 3(H2 O)'
;
_chemical_formula_sum 'C18 H24 Er2 N6 O21'
_chemical_formula_weight 994.93
_chemical_name_systematic
;
?
;
_space_group_IT_number 14
_symmetry_cell_setting monoclinic
_symmetry_space_group_name_Hall '-P 2yn'
_symmetry_space_group_name_H-M 'P 1 21/n 1'
_atom_sites_solution_hydrogens geom
_atom_sites_solution_primary direct
_atom_sites_solution_secondary difmap
_audit_creation_method SHELXL-97
_cell_angle_alpha 90.00
_cell_angle_beta 102.854(3)
_cell_angle_gamma 90.00
_cell_formula_units_Z 4
_cell_length_a 11.8162(8)
_cell_length_b 19.4943(13)
_cell_length_c 15.0763(10)
_cell_measurement_reflns_used 9612
_cell_measurement_temperature 296(2)
_cell_measurement_theta_max 33.343
_cell_measurement_theta_min 2.502
_cell_volume 3385.8(4)
_computing_cell_refinement 'Bruker SMART/SAINT'
_computing_data_collection 'Bruker SMART'
_computing_data_reduction 'Bruker SMART/SAINT'
_computing_structure_refinement 'SHELXL-97 (Sheldrick, 1997)'
_computing_structure_solution 'SHELXS-97 (Sheldrick, 1990)'
_diffrn_measured_fraction_theta_full 0.992
_diffrn_measured_fraction_theta_max 0.992
_diffrn_measurement_device_type 'CCD area detector'
_diffrn_radiation_monochromator graphite
_diffrn_radiation_source 'fine-focus sealed tube'
_diffrn_radiation_type MoK\a
_diffrn_radiation_wavelength 0.71073
_diffrn_reflns_av_R_equivalents 0.0530
_diffrn_reflns_av_sigmaI/netI 0.0461
_diffrn_reflns_limit_h_max 18
_diffrn_reflns_limit_h_min -18
_diffrn_reflns_limit_k_max 30
_diffrn_reflns_limit_k_min -29
_diffrn_reflns_limit_l_max 23
_diffrn_reflns_limit_l_min -23
_diffrn_reflns_number 62837
_diffrn_reflns_theta_full 33.32
_diffrn_reflns_theta_max 33.32
_diffrn_reflns_theta_min 1.99
_exptl_absorpt_coefficient_mu 5.010
_exptl_absorpt_correction_T_max 0.6858
_exptl_absorpt_correction_T_min 0.543
_exptl_absorpt_correction_type empirical
_exptl_absorpt_process_details 'empirical (SADABS)'
_exptl_crystal_colour pink
_exptl_crystal_density_diffrn 1.951
_exptl_crystal_density_method 'not measured'
_exptl_crystal_description platelet
_exptl_crystal_F_000 2248
_exptl_crystal_size_max 0.37
_exptl_crystal_size_mid 0.10
_exptl_crystal_size_min 0.07
_refine_diff_density_max 2.990
_refine_diff_density_min -2.130
_refine_diff_density_rms 0.238
_refine_ls_extinction_method none
_refine_ls_goodness_of_fit_ref 1.041
_refine_ls_hydrogen_treatment constr
_refine_ls_matrix_type full
_refine_ls_number_parameters 433
_refine_ls_number_reflns 12985
_refine_ls_number_restraints 0
_refine_ls_restrained_S_all 1.041
_refine_ls_R_factor_all 0.0656
_refine_ls_R_factor_gt 0.0433
_refine_ls_shift/su_max 0.001
_refine_ls_shift/su_mean 0.000
_refine_ls_structure_factor_coef Fsqd
_refine_ls_weighting_details 'calc w=1/[\s^2^(Fo^2^)+(0.0760P)^2^+9.1810P] where P=(Fo^2^+2Fc^2^)/3'
_refine_ls_weighting_scheme calc
_refine_ls_wR_factor_gt 0.1301
_refine_ls_wR_factor_ref 0.1451
_reflns_number_gt 9587
_reflns_number_total 12985
_reflns_threshold_expression >2sigma(I)
_cod_data_source_file C0CE00013B.TXT
_cod_data_source_block 770970
_cod_database_code 7205093

loop_
_symmetry_equiv_pos_as_xyz
'x, y, z'
'-x+1/2, y+1/2, -z+1/2'
'-x, -y, -z'
'x-1/2, -y-1/2, z-1/2'

loop_
_atom_site_label
_atom_site_type_symbol
_atom_site_fract_x
_atom_site_fract_y
_atom_site_fract_z
_atom_site_U_iso_or_equiv
_atom_site_adp_type
_atom_site_occupancy
_atom_site_symmetry_multiplicity
_atom_site_calc_flag
_atom_site_refinement_flags
_atom_site_disorder_assembly
_atom_site_disorder_group
Er1 Er 0.789407(19) 0.017616(10) 0.807443(16) 0.02761(7) Uani 1 1 d . . .
Er2 Er 0.670569(19) 0.224561(10) 0.747414(16) 0.02726(7) Uani 1 1 d . . .
O5H O 0.9192(4) 0.0550(2) 0.9384(3) 0.0425(9) Uani 1 1 d . . .
O6H O 0.8108(4) -0.08583(18) 0.8788(3) 0.0342(8) Uani 1 1 d . . .
O4H O 0.5907(4) -0.01868(19) 0.7639(3) 0.0378(9) Uani 1 1 d . . .
O3A O 0.9761(4) -0.01283(19) 0.7925(4) 0.0427(10) Uani 1 1 d . . .
N2A N 0.9103(4) 0.1145(2) 0.7534(3) 0.0301(8) Uani 1 1 d . . .
N1A N 0.8765(4) 0.1805(2) 0.7419(3) 0.0300(8) Uani 1 1 d . . .
O1C O 0.6980(3) 0.12011(17) 0.8274(3) 0.0304(7) Uani 1 1 d . . .
N1B N 0.6626(4) 0.1293(2) 0.6264(3) 0.0324(9) Uani 1 1 d . . .
O2C O 0.6034(4) 0.1964(2) 0.8928(3) 0.0431(10) Uani 1 1 d . . .
O1H O 0.4781(4) 0.1840(2) 0.7152(4) 0.0514(12) Uani 1 1 d . . .
O3H O 0.8036(4) 0.2644(2) 0.8844(3) 0.0430(10) Uani 1 1 d . . .
O1B O 0.5878(4) 0.2569(2) 0.5989(3) 0.0402(9) Uani 1 1 d . . .
O1A O 0.7926(4) 0.3038(2) 0.7033(3) 0.0426(10) Uani 1 1 d . . .
O2H O 0.5875(4) 0.32583(19) 0.7790(3) 0.0411(9) Uani 1 1 d . . .
N2B N 0.6951(4) 0.0643(2) 0.6451(3) 0.0327(9) Uani 1 1 d . . .
O2A O 0.9705(4) 0.3470(2) 0.7155(4) 0.0575(14) Uani 1 1 d . . .
C1A C 0.9019(5) 0.2991(3) 0.7130(5) 0.0380(12) Uani 1 1 d . . .
C2A C 0.9493(5) 0.2272(3) 0.7227(4) 0.0342(11) Uani 1 1 d . . .
C5A C 1.0143(5) 0.0971(3) 0.7400(4) 0.0353(11) Uani 1 1 d . . .
O2B O 0.5425(5) 0.2419(2) 0.4481(3) 0.0483(11) Uani 1 1 d . . .
O3B O 0.7750(4) -0.0607(2) 0.6879(3) 0.0381(9) Uani 1 1 d . . .
C1B C 0.5790(5) 0.2216(3) 0.5276(4) 0.0366(12) Uani 1 1 d . . .
C2B C 0.6146(5) 0.1472(3) 0.5403(4) 0.0375(12) Uani 1 1 d . . .
C5B C 0.6774(6) 0.0180(3) 0.5796(4) 0.0396(13) Uani 1 1 d . . .
C3A C 1.0592(6) 0.2110(3) 0.7102(5) 0.0464(15) Uani 1 1 d . . .
H3A H 1.1091 0.2448 0.6979 0.056 Uiso 1 1 calc R . .
C4A C 1.0911(5) 0.1443(3) 0.7165(5) 0.0461(15) Uani 1 1 d . . .
H4A H 1.1620 0.1303 0.7055 0.055 Uiso 1 1 calc R . .
C6A C 1.0446(5) 0.0214(3) 0.7546(5) 0.0400(13) Uani 1 1 d . . .
O4A O 1.1332(5) 0.0006(3) 0.7348(5) 0.0635(15) Uani 1 1 d . . .
C6B C 0.7154(6) -0.0547(3) 0.6086(4) 0.0392(12) Uani 1 1 d . . .
O4B O 0.6853(6) -0.1014(2) 0.5548(4) 0.0627(15) Uani 1 1 d . . .
C3B C 0.5966(7) 0.1010(3) 0.4693(5) 0.0486(16) Uani 1 1 d . . .
H3B H 0.5651 0.1150 0.4100 0.058 Uiso 1 1 calc R . .
C4B C 0.6268(7) 0.0336(3) 0.4889(5) 0.0519(17) Uani 1 1 d . . .
H4B H 0.6141 0.0000 0.4440 0.062 Uiso 1 1 calc R . .
C1C C 0.6492(5) 0.1386(3) 0.8934(4) 0.0339(10) Uani 1 1 d . . .
C2C C 0.6478(5) 0.0883(3) 0.9667(4) 0.0340(11) Uani 1 1 d . . .
C3C C 0.6057(6) 0.1047(3) 1.0432(4) 0.0425(13) Uani 1 1 d . . .
H3C H 0.5772 0.1482 1.0511 0.051 Uiso 1 1 calc R . .
N1C N 0.6918(4) 0.0280(2) 0.9511(3) 0.0360(10) Uani 1 1 d . . .
N2C N 0.6871(5) -0.0240(2) 1.0117(4) 0.0370(10) Uani 1 1 d . . .
C4C C 0.6079(6) 0.0539(3) 1.1064(5) 0.0455(14) Uani 1 1 d . . .
H4C H 0.5862 0.0624 1.1610 0.055 Uiso 1 1 calc R . .
C5C C 0.6445(5) -0.0121(3) 1.0852(4) 0.0361(11) Uani 1 1 d . . .
O3C O 0.6929(5) -0.1257(2) 1.1341(4) 0.0593(14) Uani 1 1 d . . .
O4C O 0.5726(4) -0.0677(2) 1.2003(3) 0.0485(11) Uani 1 1 d . . .
O7H O 0.2857(8) 0.2414(9) 0.6069(11) 0.113(7) Uani 0.50 1 d P . .
O8H O 0.3640(9) 0.3577(5) 0.7588(11) 0.075(4) Uani 0.50 1 d P . .
O9H O 0.6225(4) 0.3771(2) 0.4443(3) 0.0436(9) Uani 1 1 d . . .
O10H O 0.4137(7) 0.3668(4) 0.5819(5) 0.099(3) Uani 1 1 d . . .
C6C C 0.6370(5) -0.0739(3) 1.1455(4) 0.0395(12) Uani 1 1 d . . .

loop_
_atom_site_aniso_label
_atom_site_aniso_U_11
_atom_site_aniso_U_22
_atom_site_aniso_U_33
_atom_site_aniso_U_23
_atom_site_aniso_U_13
_atom_site_aniso_U_12
Er1 0.02925(11) 0.01514(10) 0.03747(12) 0.00262(7) 0.00533(9) 0.00129(7)
Er2 0.02685(11) 0.01678(10) 0.03818(12) 0.00677(7) 0.00731(9) 0.00143(7)
O5H 0.035(2) 0.040(2) 0.049(2) -0.0032(18) 0.0030(18) -0.0032(17)
O6H 0.046(2) 0.0159(15) 0.0408(19) 0.0025(14) 0.0102(17) 0.0031(14)
O4H 0.0322(19) 0.0270(19) 0.053(2) -0.0005(16) 0.0067(17) -0.0024(14)
O3A 0.036(2) 0.0224(18) 0.073(3) 0.0034(18) 0.019(2) 0.0026(15)
N2A 0.029(2) 0.0213(18) 0.041(2) -0.0004(16) 0.0102(17) 0.0011(15)
N1A 0.030(2) 0.0235(19) 0.037(2) 0.0035(16) 0.0102(17) -0.0011(16)
O1C 0.0367(19) 0.0173(14) 0.0405(18) 0.0065(13) 0.0155(16) 0.0060(13)
N1B 0.035(2) 0.0220(19) 0.038(2) 0.0062(17) 0.0027(18) -0.0007(16)
O2C 0.056(3) 0.0233(18) 0.057(3) 0.0001(17) 0.027(2) 0.0038(17)
O1H 0.035(2) 0.048(3) 0.068(3) 0.025(2) 0.005(2) -0.0091(19)
O3H 0.038(2) 0.038(2) 0.050(2) -0.0084(18) 0.0026(19) 0.0014(17)
O1B 0.048(2) 0.0260(18) 0.044(2) 0.0112(16) 0.0048(19) -0.0013(17)
O1A 0.034(2) 0.0254(19) 0.070(3) 0.0136(19) 0.014(2) 0.0020(15)
O2H 0.042(2) 0.0194(17) 0.063(3) 0.0047(17) 0.015(2) 0.0048(15)
N2B 0.038(2) 0.024(2) 0.035(2) 0.0052(16) 0.0037(18) 0.0002(17)
O2A 0.042(2) 0.025(2) 0.109(4) 0.010(2) 0.024(3) -0.0055(17)
C1A 0.033(3) 0.024(2) 0.058(3) 0.012(2) 0.014(2) -0.001(2)
C2A 0.029(2) 0.026(2) 0.050(3) 0.008(2) 0.013(2) 0.0029(18)
C5A 0.036(3) 0.026(2) 0.046(3) 0.003(2) 0.014(2) 0.005(2)
O2B 0.059(3) 0.035(2) 0.044(2) 0.0122(18) -0.005(2) -0.006(2)
O3B 0.047(2) 0.0272(18) 0.040(2) -0.0006(15) 0.0091(18) 0.0069(16)
C1B 0.036(3) 0.025(2) 0.045(3) 0.013(2) 0.000(2) -0.0028(19)
C2B 0.044(3) 0.026(2) 0.039(3) 0.008(2) 0.001(2) -0.002(2)
C5B 0.050(3) 0.026(3) 0.039(3) 0.002(2) 0.003(3) -0.004(2)
C3A 0.036(3) 0.031(3) 0.078(5) 0.017(3) 0.026(3) 0.002(2)
C4A 0.036(3) 0.038(3) 0.069(4) 0.019(3) 0.022(3) 0.007(2)
C6A 0.040(3) 0.022(2) 0.060(4) 0.002(2) 0.016(3) 0.005(2)
O4A 0.053(3) 0.038(2) 0.113(5) 0.006(3) 0.047(3) 0.014(2)
C6B 0.048(3) 0.025(2) 0.044(3) 0.000(2) 0.008(3) 0.002(2)
O4B 0.099(4) 0.028(2) 0.052(3) -0.005(2) -0.002(3) 0.003(3)
C3B 0.064(4) 0.035(3) 0.040(3) 0.006(2) -0.003(3) 0.000(3)
C4B 0.078(5) 0.032(3) 0.041(3) -0.001(2) 0.003(3) 0.005(3)
C1C 0.034(3) 0.029(2) 0.039(3) 0.003(2) 0.009(2) 0.000(2)
C2C 0.034(3) 0.026(2) 0.043(3) 0.004(2) 0.010(2) 0.0006(19)
C3C 0.054(4) 0.027(3) 0.054(3) 0.001(2) 0.027(3) 0.001(2)
N1C 0.034(2) 0.031(2) 0.044(3) -0.0055(19) 0.011(2) 0.0031(18)
N2C 0.042(3) 0.026(2) 0.044(3) 0.0051(18) 0.012(2) 0.0024(18)
C4C 0.059(4) 0.035(3) 0.051(3) 0.003(3) 0.028(3) 0.004(3)
C5C 0.035(3) 0.027(2) 0.047(3) 0.006(2) 0.012(2) 0.001(2)
O3C 0.070(3) 0.034(2) 0.082(4) 0.020(2) 0.034(3) 0.018(2)
O4C 0.048(3) 0.041(2) 0.063(3) 0.017(2) 0.026(2) 0.0069(19)
O7H 0.022(4) 0.196(16) 0.123(11) 0.128(12) 0.021(6) 0.025(7)
O8H 0.034(5) 0.030(5) 0.164(13) -0.008(6) 0.029(6) 0.003(4)
O9H 0.048(2) 0.036(2) 0.047(2) 0.0004(18) 0.0107(19) -0.0007(18)
O10H 0.096(5) 0.121(6) 0.093(5) 0.062(5) 0.047(4) 0.056(5)
C6C 0.031(3) 0.034(3) 0.055(3) 0.015(2) 0.013(2) -0.001(2)

loop_
_atom_type_symbol
_atom_type_description
_atom_type_scat_dispersion_real
_atom_type_scat_dispersion_imag
_atom_type_scat_source
C C 0.0033 0.0016 'International Tables Vol C Tables 4.2.6.8 and 6.1.1.4'
H H 0.0000 0.0000 'International Tables Vol C Tables 4.2.6.8 and 6.1.1.4'
N N 0.0061 0.0033 'International Tables Vol C Tables 4.2.6.8 and 6.1.1.4'
O O 0.0106 0.0060 'International Tables Vol C Tables 4.2.6.8 and 6.1.1.4'
Er Er -0.2586 4.9576 'International Tables Vol C Tables 4.2.6.8 and 6.1.1.4'

loop_
_geom_angle_atom_site_label_1
_geom_angle_atom_site_label_2
_geom_angle_atom_site_label_3
_geom_angle
_geom_angle_site_symmetry_1
_geom_angle_site_symmetry_3
_geom_angle_publ_flag
O6H Er1 O1C 135.09(14) . . ?
O6H Er1 O5H 83.89(15) . . ?
O1C Er1 O5H 81.87(15) . . ?
O6H Er1 O3B 76.53(14) . . ?
O1C Er1 O3B 134.82(14) . . ?
O5H Er1 O3B 141.10(15) . . ?
O6H Er1 O3A 79.19(15) . . ?
O1C Er1 O3A 134.84(13) . . ?
O5H Er1 O3A 72.81(17) . . ?
O3B Er1 O3A 70.71(16) . . ?
O6H Er1 O4H 82.35(14) . . ?
O1C Er1 O4H 80.46(14) . . ?
O5H Er1 O4H 137.99(16) . . ?
O3B Er1 O4H 72.41(15) . . ?
O3A Er1 O4H 141.62(15) . . ?
O6H Er1 N2A 141.25(14) . . ?
O1C Er1 N2A 73.73(13) . . ?
O5H Er1 N2A 74.62(15) . . ?
O3B Er1 N2A 100.57(15) . . ?
O3A Er1 N2A 63.91(13) . . ?
O4H Er1 N2A 134.39(14) . . ?
O6H Er1 N2B 136.95(14) . . ?
O1C Er1 N2B 73.03(14) . . ?
O5H Er1 N2B 138.27(15) . . ?
O3B Er1 N2B 64.12(14) . . ?
O3A Er1 N2B 102.27(16) . . ?
O4H Er1 N2B 70.12(15) . . ?
N2A Er1 N2B 66.70(14) . . ?
O6H Er1 N1C 72.98(14) . . ?
O1C Er1 N1C 62.22(13) . . ?
O5H Er1 N1C 67.15(15) . . ?
O3B Er1 N1C 134.59(15) . . ?
O3A Er1 N1C 132.89(17) . . ?
O4H Er1 N1C 70.87(15) . . ?
N2A Er1 N1C 124.22(14) . . ?
N2B Er1 N1C 124.04(15) . . ?
O2H Er2 O1A 78.95(15) . . ?
O2H Er2 O1B 81.88(16) . . ?
O1A Er2 O1B 72.35(16) . . ?
O2H Er2 O1C 130.80(15) . . ?
O1A Er2 O1C 134.66(14) . . ?
O1B Er2 O1C 135.21(14) . . ?
O2H Er2 O1H 83.89(17) . . ?
O1A Er2 O1H 143.27(16) . . ?
O1B Er2 O1H 73.25(16) . . ?
O1C Er2 O1H 80.33(15) . . ?
O2H Er2 O3H 77.01(16) . . ?
O1A Er2 O3H 72.78(17) . . ?
O1B Er2 O3H 141.97(16) . . ?
O1C Er2 O3H 81.44(15) . . ?
O1H Er2 O3H 134.08(18) . . ?
O2H Er2 O2C 77.21(14) . . ?
O1A Er2 O2C 136.47(16) . . ?
O1B Er2 O2C 137.90(16) . . ?
O1C Er2 O2C 53.63(12) . . ?
O1H Er2 O2C 68.54(17) . . ?
O3H Er2 O2C 66.68(16) . . ?
O2H Er2 N1B 144.12(15) . . ?
O1A Er2 N1B 101.74(16) . . ?
O1B Er2 N1B 64.78(14) . . ?
O1C Er2 N1B 73.72(13) . . ?
O1H Er2 N1B 74.45(18) . . ?
O3H Er2 N1B 138.04(15) . . ?
O2C Er2 N1B 118.77(14) . . ?
O2H Er2 N1A 137.36(15) . . ?
O1A Er2 N1A 64.07(14) . . ?
O1B Er2 N1A 104.81(15) . . ?
O1C Er2 N1A 72.95(13) . . ?
O1H Er2 N1A 138.68(17) . . ?
O3H Er2 N1A 72.49(15) . . ?
O2C Er2 N1A 115.37(14) . . ?
N1B Er2 N1A 68.19(14) . . ?
O2H Er2 C1C 103.41(16) . . ?
O1A Er2 C1C 142.35(16) . . ?
O1B Er2 C1C 145.25(16) . . ?
O1C Er2 C1C 27.40(14) . . ?
O1H Er2 C1C 73.24(16) . . ?
O3H Er2 C1C 71.31(16) . . ?
O2C Er2 C1C 26.26(14) . . ?
N1B Er2 C1C 97.37(15) . . ?
N1A Er2 C1C 94.33(15) . . ?
C6A O3A Er1 127.9(4) . . ?
C5A N2A N1A 118.8(4) . . ?
C5A N2A Er1 116.8(3) . . ?
N1A N2A Er1 124.4(3) . . ?
C2A N1A N2A 119.7(4) . . ?
C2A N1A Er2 115.9(3) . . ?
N2A N1A Er2 124.4(3) . . ?
C1C O1C Er1 129.2(3) . . ?
C1C O1C Er2 96.8(3) . . ?
Er1 O1C Er2 133.93(16) . . ?
N2B N1B C2B 119.3(5) . . ?
N2B N1B Er2 124.6(3) . . ?
C2B N1B Er2 115.9(4) . . ?
C1C O2C Er2 89.0(3) . . ?
C1B O1B Er2 127.6(3) . . ?
C1A O1A Er2 127.1(3) . . ?
C5B N2B N1B 120.1(5) . . ?
C5B N2B Er1 115.1(3) . . ?
N1B N2B Er1 124.7(3) . . ?
O2A C1A O1A 126.5(5) . . ?
O2A C1A C2A 118.3(5) . . ?
O1A C1A C2A 115.2(5) . . ?
N1A C2A C3A 122.9(5) . . ?
N1A C2A C1A 114.5(5) . . ?
C3A C2A C1A 122.6(5) . . ?
N2A C5A C4A 123.1(5) . . ?
N2A C5A C6A 114.9(5) . . ?
C4A C5A C6A 122.0(5) . . ?
C6B O3B Er1 127.2(4) . . ?
O2B C1B O1B 126.3(5) . . ?
O2B C1B C2B 117.1(6) . . ?
O1B C1B C2B 116.7(5) . . ?
N1B C2B C3B 122.8(5) . . ?
N1B C2B C1B 114.7(5) . . ?
C3B C2B C1B 122.5(5) . . ?
N2B C5B C4B 123.0(5) . . ?
N2B C5B C6B 115.8(5) . . ?
C4B C5B C6B 121.2(5) . . ?
C4A C3A C2A 117.7(5) . . ?
C4A C3A H3A 121.2 . . ?
C2A C3A H3A 121.2 . . ?
C3A C4A C5A 117.7(6) . . ?
C3A C4A H4A 121.1 . . ?
C5A C4A H4A 121.1 . . ?
O4A C6A O3A 126.8(5) . . ?
O4A C6A C5A 118.3(6) . . ?
O3A C6A C5A 114.7(5) . . ?
O4B C6B O3B 125.8(6) . . ?
O4B C6B C5B 118.7(6) . . ?
O3B C6B C5B 115.4(5) . . ?
C2B C3B C4B 117.9(6) . . ?
C2B C3B H3B 121.0 . . ?
C4B C3B H3B 121.0 . . ?
C3B C4B C5B 116.8(6) . . ?
C3B C4B H4B 121.6 . . ?
C5B C4B H4B 121.6 . . ?
O2C C1C O1C 120.5(5) . . ?
O2C C1C C2C 121.7(5) . . ?
O1C C1C C2C 117.8(5) . . ?
O2C C1C Er2 64.7(3) . . ?
O1C C1C Er2 55.8(2) . . ?
C2C C1C Er2 173.4(4) . . ?
N1C C2C C3C 125.3(5) . . ?
N1C C2C C1C 112.6(5) . . ?
C3C C2C C1C 122.2(5) . . ?
C4C C3C C2C 117.1(5) . . ?
C4C C3C H3C 121.4 . . ?
C2C C3C H3C 121.4 . . ?
C2C N1C N2C 117.4(5) . . ?
C2C N1C Er1 117.9(4) . . ?
N2C N1C Er1 124.7(3) . . ?
C5C N2C N1C 120.1(5) . . ?
C3C C4C C5C 117.3(6) . . ?
C3C C4C H4C 121.4 . . ?
C5C C4C H4C 121.4 . . ?
N2C C5C C4C 122.4(5) . . ?
N2C C5C C6C 116.1(5) . . ?
C4C C5C C6C 121.5(5) . . ?
O3C C6C O4C 126.5(5) . . ?
O3C C6C C5C 117.2(5) . . ?
O4C C6C C5C 116.3(5) . . ?

loop_
_geom_bond_atom_site_label_1
_geom_bond_atom_site_label_2
_geom_bond_distance
_geom_bond_site_symmetry_2
_geom_bond_publ_flag
Er1 O6H 2.273(4) . ?
Er1 O1C 2.322(3) . ?
Er1 O5H 2.331(4) . ?
Er1 O3B 2.339(4) . ?
Er1 O3A 2.343(4) . ?
Er1 O4H 2.399(4) . ?
Er1 N2A 2.606(4) . ?
Er1 N2B 2.617(4) . ?
Er1 N1C 2.678(5) . ?
Er2 O2H 2.301(4) . ?
Er2 O1A 2.310(4) . ?
Er2 O1B 2.323(4) . ?
Er2 O1C 2.352(3) . ?
Er2 O1H 2.354(4) . ?
Er2 O3H 2.428(4) . ?
Er2 O2C 2.552(4) . ?
Er2 N1B 2.590(5) . ?
Er2 N1A 2.599(4) . ?
Er2 C1C 2.822(5) . ?
O3A C6A 1.279(7) . ?
N2A C5A 1.332(7) . ?
N2A N1A 1.347(6) . ?
N1A C2A 1.328(7) . ?
O1C C1C 1.308(6) . ?
N1B N2B 1.336(6) . ?
N1B C2B 1.341(7) . ?
O2C C1C 1.249(7) . ?
O1B C1B 1.261(8) . ?
O1A C1A 1.270(7) . ?
N2B C5B 1.320(7) . ?
O2A C1A 1.232(7) . ?
C1A C2A 1.504(7) . ?
C2A C3A 1.390(8) . ?
C5A C4A 1.393(8) . ?
C5A C6A 1.522(7) . ?
O2B C1B 1.245(7) . ?
O3B C6B 1.250(7) . ?
C1B C2B 1.511(8) . ?
C2B C3B 1.378(9) . ?
C5B C4B 1.398(9) . ?
C5B C6B 1.521(8) . ?
C3A C4A 1.351(8) . ?
C3A H3A 0.9300 . ?
C4A H4A 0.9300 . ?
C6A O4A 1.219(7) . ?
C6B O4B 1.218(7) . ?
C3B C4B 1.378(9) . ?
C3B H3B 0.9300 . ?
C4B H4B 0.9300 . ?
C1C C2C 1.480(8) . ?
C2C N1C 1.327(7) . ?
C2C C3C 1.390(8) . ?
C3C C4C 1.371(9) . ?
C3C H3C 0.9300 . ?
N1C N2C 1.375(7) . ?
N2C C5C 1.336(8) . ?
C4C C5C 1.416(8) . ?
C4C H4C 0.9300 . ?
C5C C6C 1.523(8) . ?
O3C C6C 1.238(8) . ?
O4C C6C 1.248(7) . ?
